data_2231045
loop_
_publ_author_name
'Jaro\'n, Tomasz'
'Grochala, Wojciech'

_publ_section_title
;
 Tetramethylammonium borohydride from powder data
;
_journal_coeditor_code CV5120
_journal_issue 8
_journal_name_full 'Acta Crystallographica Section E'
_journal_page_first o2171
_journal_paper_doi 10.1107/S1600536811029291
_journal_volume 67
_journal_year 2011
_chemical_formula_iupac 'C4 H12 N +, B H4 -'
_chemical_formula_moiety 'C4 H12 N +, B H4 -'
_chemical_formula_sum 'C4 H16 B N'
_chemical_formula_weight 88.99
_chemical_name_systematic
;
tetramethylammonium borohydride
;
_space_group_IT_number 129
_symmetry_cell_setting tetragonal
_symmetry_space_group_name_Hall '-P 4a 2a'
_symmetry_space_group_name_H-M 'P 4/n m m :2'
_cell_angle_alpha 90
_cell_angle_beta 90
_cell_angle_gamma 90
_cell_formula_units_Z 2
_cell_length_a 7.9133(2)
_cell_length_b 7.9133(2)
_cell_length_c 5.65696(17)
_cell_measurement_temperature 298
_cell_volume 354.241(17)
_computing_cell_refinement 'X-CELL (Neumann, 2003) and JANA2006 (Petricek <i>et al.</i>, 2006)'
_computing_data_collection 'DIFFRACplus (Bruker, 2006)'
_computing_data_reduction 'DIFFRACplus (Bruker, 2006)'
_computing_molecular_graphics 'CrystalMaker (Palmer, 2005)'
_computing_publication_material 'publCIF (Westrip, 2010)'
_computing_structure_refinement 'JANA2006 (Petricek <i>et al.</i>, 2006)'
_computing_structure_solution 'PLEASE SUPPLY'
_diffrn_ambient_temperature 298
_diffrn_measurement_device_type 'Bruker D8 Discover'
_diffrn_radiation_monochromator none
_diffrn_radiation_type CuK\a
_diffrn_radiation_wavelength 1.5418
_exptl_absorpt_coefficient_mu 0.33
_exptl_crystal_density_diffrn 0.834
_exptl_crystal_density_meas 0.813
_exptl_crystal_density_method 'helium pycnometry (Banus et al., 1952)'
_exptl_crystal_F_000 104
_pd_char_colour white
_pd_meas_2theta_range_inc 0.012
_pd_meas_2theta_range_max 120.999
_pd_meas_2theta_range_min 8.000
_pd_meas_number_of_points 9220
_pd_meas_scan_method cont
_pd_prep_temperature 298
_pd_proc_2theta_range_inc 0.012293
_pd_proc_2theta_range_max 120.999
_pd_proc_2theta_range_min 8
_pd_proc_ls_background_function '25 Legendre polynoms'
_pd_proc_ls_pref_orient_corr none
_pd_proc_ls_profile_function Pseudo-Voigt
_pd_proc_ls_prof_R_factor 0.0135
_pd_proc_ls_prof_wR_expected 0.0071
_pd_proc_ls_prof_wR_factor 0.0195
_pd_spec_mounting 'quartz capillary'
_pd_spec_mount_mode transmission
_pd_spec_shape cylinder
_pd_spec_size_axial 18
_pd_spec_size_equat 1
_refine_diff_density_max 0.21
_refine_diff_density_min -0.09
_refine_ls_goodness_of_fit_all 2.77
_refine_ls_hydrogen_treatment refall
_refine_ls_number_constraints 2
_refine_ls_number_parameters 56
_refine_ls_number_restraints 14
_refine_ls_shift/su_max 0.0089
_refine_ls_shift/su_mean 0.0017
_refine_ls_weighting_details 'w = 1/[\s^2^(I)+0.0016I^2^]'
_refine_ls_weighting_scheme sigma
_cod_data_source_file cv5120.cif
_cod_data_source_block I
_cod_original_cell_volume 354.24(2)
_cod_original_sg_symbol_H-M 'P 4/n m m'
_cod_original_formula_sum 'C4 H16 B1 N1'
_cod_database_code 2231045

loop_
_symmetry_equiv_pos_site_id
_symmetry_equiv_pos_as_xyz
1 x,y,z
2 -x+1/2,-y+1/2,z
3 -y+1/2,x,z
4 y,-x+1/2,z
5 -x,y+1/2,-z
6 x+1/2,-y,-z
7 y+1/2,x+1/2,-z
8 -y,-x,-z
9 -x,-y,-z
10 x+1/2,y+1/2,-z
11 y+1/2,-x,-z
12 -y,x+1/2,-z
13 x,-y+1/2,z
14 -x+1/2,y,z
15 -y+1/2,-x+1/2,z
16 y,x,z

loop_
_atom_site_type_symbol
_atom_site_label
_atom_site_fract_x
_atom_site_fract_y
_atom_site_fract_z
_atom_site_U_iso_or_equiv
_atom_site_adp_type
_atom_site_calc_flag
_atom_site_occupancy
_atom_site_symmetry_multiplicity
H H4 0.315(2) 0.363(4) 0.957(3) 0.14971(4) Uiso d 0.25 16
H H2 0.1457(17) 0.5963(4) 0.2429(17) 0.10060(2) Uiso d 1 16
B B1 0.25 0.25 0.8925(14) 0.084(5) Uani d 1 2
H H3 0.25 0.25 0.702(4) 0.14971(4) Uiso d 1 2
C C1 0.25 0.5959(3) 0.3460(5) 0.065(2) Uani d 1 8
H H1 0.25 0.492(2) 0.4477(19) 0.10060(2) Uiso d 1 8
H H5 0.25 0.119(5) 0.957(3) 0.14971(4) Uiso d 0.25 8
N N1 0.25 0.75 0.5 0.045(3) Uani d 1 2

loop_
_atom_site_aniso_label
_atom_site_aniso_U_11
_atom_site_aniso_U_22
_atom_site_aniso_U_33
_atom_site_aniso_U_12
_atom_site_aniso_U_13
_atom_site_aniso_U_23
_atom_site_aniso_type_symbol
B1 0.100(7) 0.100(7) 0.053(9) 0 0 0 B
C1 0.084(4) 0.036(3) 0.075(4) 0 0 -0.013(3) C
N1 0.045(4) 0.045(4) 0.045(7) 0 0 0 N

loop_
_atom_type_symbol
_atom_type_scat_Cromer_Mann_a1
_atom_type_scat_Cromer_Mann_a2
_atom_type_scat_Cromer_Mann_a3
_atom_type_scat_Cromer_Mann_a4
_atom_type_scat_Cromer_Mann_b1
_atom_type_scat_Cromer_Mann_b2
_atom_type_scat_Cromer_Mann_b3
_atom_type_scat_Cromer_Mann_b4
_atom_type_scat_Cromer_Mann_c
_atom_type_scat_dispersion_real
_atom_type_scat_dispersion_imag
_atom_type_scat_source
C 2.31 1.02 1.5886 0.865 20.843901 10.2075 0.5687 51.651199 0.2156 0.0181 0.0091 'International Tables Vol C tables 4.2.6.8 and 6.1.1.4'
H 0.493002 0.322912 0.140191 0.04081 10.5109 26.1257 3.14236 57.799702 0.003038 0.0000 0.0000 'International Tables Vol C tables 4.2.6.8 and 6.1.1.4'
B 2.0545 1.3326 1.0979 0.7068 23.2185 1.021 60.3498 0.1403 -0.1932 0.0090 0.0039 'International Tables Vol C tables 4.2.6.8 and 6.1.1.4'
N 12.2126 3.1322 2.0125 1.1663 0.0057 9.8933 28.997499 0.5826 -11.529 0.0311 0.0180 'International Tables Vol C tables 4.2.6.8 and 6.1.1.4'

loop_
_geom_angle_atom_site_label_1
_geom_angle_atom_site_label_2
_geom_angle_atom_site_label_3
_geom_angle_site_symmetry_3
_geom_angle
_geom_angle_publ_flag
H1 C1 H2 . 109.5(5) n
H2 C1 N1 . 109.5(4) n
H2 C1 H2 14_555 109.5(9) n
H3 B1 H5 . 109.5(12) n
H4 B1 H3 . 109.5(10) n
H4 B1 H4 13_555 109.5(16) n
H4 B1 H5 4_555 109.5(12) n
C1 N1 C1 2_565 108.91(14) n
C1 N1 C1 7_456 109.75(7) n

loop_
_geom_bond_atom_site_label_1
_geom_bond_atom_site_label_2
_geom_bond_distance
_geom_bond_publ_flag
B1 H3 1.08(2) n
B1 H4 1.10(3) n
B1 H5 1.10(4) n
C1 H1 1.004(15) n
C1 H2 1.010(12) n
C1 N1 1.498(3) n
